data_7246589
loop_
_publ_author_name
'Liebertseder, Mareike'
'Donsbach, Carsten'
'Feldmann, Claus'

_publ_section_title
;
 Reactions of noble-metal oxides in ionic liquids near room temperature
;
_journal_issue 17
_journal_name_full 'RSC Advances'
_journal_page_first 11441
_journal_page_last 11449
_journal_paper_doi 10.1039/D3RA00892D
_journal_volume 13
_journal_year 2023
_chemical_formula_moiety 'Ag2 Cl I2, C6 H11 N2'
_chemical_formula_sum 'C6 H11 Ag2 Cl I2 N2'
_chemical_formula_weight 616.16
_chemical_properties_physical Air-sensitive,Moisture-sensitive
_space_group_crystal_system triclinic
_space_group_IT_number 2
_space_group_name_Hall '-P 1'
_space_group_name_H-M_alt 'P -1'
_atom_sites_solution_hydrogens geom
_audit_creation_date 2021-08-23
_audit_creation_method
;

Olex2 1.3
(compiled 2020.07.31 svn.rc2a77460 for OlexSys, GUI svn.r6145)
;
_audit_update_record
;
2021-08-23 deposited with the CCDC.	2023-04-11 downloaded from the CCDC.
;
_cell_angle_alpha 85.620(5)
_cell_angle_beta 85.234(5)
_cell_angle_gamma 85.915(5)
_cell_formula_units_Z 2
_cell_length_a 6.9028(5)
_cell_length_b 8.9565(6)
_cell_length_c 10.5916(6)
_cell_measurement_reflns_used 7822
_cell_measurement_temperature 150
_cell_measurement_theta_max 64.24
_cell_measurement_theta_min 3.66
_cell_volume 649.27(7)
_computing_cell_refinement
;
X-Area Recipe 1.36.0.0 (STOE, 2020)
;
_computing_data_collection
;
X-Area Pilatus3_SV 1.31.170.0 (STOE, 2020)
;
_computing_data_reduction
;
X-Area Integrate 1.78.3.0 (STOE, 2020)
X-Area LANA 1.83.8.0 (STOE, 2020)
;
_computing_molecular_graphics 'Olex2 1.3 (Dolomanov et al., 2009)'
_computing_publication_material
;
STOE & Cie GmbH, X-Area, software package for collecting single-crystal or
multi-domain crystal data on STOE area-detector diffractometers, for image 
processing, for the correction and scaling of reflection intensities and 
for outlier rejection, version 1.90, Darmstadt 2020
;
_computing_structure_refinement 'SHELXL 2018/3 (Sheldrick, 2015)'
_computing_structure_solution 'SHELXT 2018/2 (Sheldrick, 2018)'
_diffrn_ambient_temperature 150
_diffrn_detector EIGER4M
_diffrn_detector_area_resol_mean 13.33
_diffrn_measured_fraction_theta_full 0.980
_diffrn_measured_fraction_theta_max 0.965
_diffrn_measurement_details
;
 1431 frames, detector distance = 80 mm
;
_diffrn_measurement_device 'Eulerian 4-circle diffractometer'
_diffrn_measurement_device_type 'STOE STADIVARI'
_diffrn_measurement_method 'rotation method, \w scans'
_diffrn_radiation_collimation '1.2 0.6 mm diameter'
_diffrn_radiation_monochromator 'Graded multilayer mirror'
_diffrn_radiation_polarisn_norm 0
_diffrn_radiation_probe x-ray
_diffrn_radiation_type '1.3401270, Ga K\a'
_diffrn_radiation_wavelength 1.34143
_diffrn_reflns_av_R_equivalents 0.0225
_diffrn_reflns_av_unetI/netI 0.0305
_diffrn_reflns_Laue_measured_fraction_full 0.980
_diffrn_reflns_Laue_measured_fraction_max 0.965
_diffrn_reflns_limit_h_max 9
_diffrn_reflns_limit_h_min -8
_diffrn_reflns_limit_k_max 11
_diffrn_reflns_limit_k_min -11
_diffrn_reflns_limit_l_max 7
_diffrn_reflns_limit_l_min -14
_diffrn_reflns_number 7800
_diffrn_reflns_point_group_measured_fraction_full 0.980
_diffrn_reflns_point_group_measured_fraction_max 0.965
_diffrn_reflns_theta_full 53.597
_diffrn_reflns_theta_max 62.494
_diffrn_reflns_theta_min 3.653
_diffrn_source 'Metaljet D2'
_diffrn_source_current 3.570
_diffrn_source_power 0.250
_diffrn_source_voltage 70
_exptl_absorpt_coefficient_mu 42.308
_exptl_absorpt_correction_T_max 0.0217
_exptl_absorpt_correction_T_min 0.0020
_exptl_absorpt_correction_type multi-scan
_exptl_absorpt_process_details
;
STOE LANA, absorption correction by scaling of reflection intensities.
J. Koziskova, F. Hahn, J. Richter, J. Kozisek, "Comparison of different
absorption corrections on the model structure of tetrakis(\m~2~-acetato)-
diaqua-di-copper(II)", Acta Chimica Slovaca, vol. 9, no. 2, 2016, pp. 136 - 140.
;
_exptl_crystal_colour farblos
_exptl_crystal_density_diffrn 3.152
_exptl_crystal_density_method 'not measured'
_exptl_crystal_description Block
_exptl_crystal_F_000 556
_refine_diff_density_max 1.000
_refine_diff_density_min -2.863
_refine_diff_density_rms 0.350
_refine_ls_extinction_method none
_refine_ls_goodness_of_fit_ref 1.095
_refine_ls_hydrogen_treatment constr
_refine_ls_matrix_type full
_refine_ls_number_parameters 120
_refine_ls_number_reflns 3028
_refine_ls_number_restraints 0
_refine_ls_restrained_S_all 1.095
_refine_ls_R_factor_all 0.0449
_refine_ls_R_factor_gt 0.0354
_refine_ls_shift/su_max 0.000
_refine_ls_shift/su_mean 0.000
_refine_ls_structure_factor_coef Fsqd
_refine_ls_weighting_details 'w=1/[\s^2^(Fo^2^)+(0.0651P)^2^] where P=(Fo^2^+2Fc^2^)/3'
_refine_ls_weighting_scheme calc
_refine_ls_wR_factor_gt 0.0954
_refine_ls_wR_factor_ref 0.1022
_reflns_d_resolution_high 0.756
_reflns_d_resolution_low 10.528
_reflns_Friedel_coverage 0.000
_reflns_limit_h_max 9
_reflns_limit_h_min -8
_reflns_limit_k_max 11
_reflns_limit_k_min -11
_reflns_limit_l_max 7
_reflns_limit_l_min -14
_reflns_number_gt 2468
_reflns_number_total 3028
_reflns_threshold_expression I>4u(I)
_cod_data_source_file d3ra00892d2.cif
_cod_data_source_block (C6H11N2)(Ag2I2Cl)
_cod_database_code 7246589
_shelx_shelxl_version_number 2018/3
_audit_contact_author
;
      Prof. Dr. Claus Feldmann
      Karlsruher Institut fuer Technologie (KIT), CS
      Institut fuer Anorganische Chemie (AOC)
      Engesserstr. 15, Geb. 30.45
      76131 Karlsruhe 
      Bundesrepublik Deutschland
;
_audit_contact_letter
;

;
_shelx_space_group_comment
;
The symmetry employed for this shelxl refinement is uniquely defined
by the following loop, which should always be used as a source of
symmetry information in preference to the above space-group names.
They are only intended as comments.
;
_olex2_refinement_description
;
1. Fixed Uiso
 At 1.2 times of:
  All C(H) groups, All C(H,H) groups
 At 1.5 times of:
  All C(H,H,H) groups
2.a Secondary CH2 refined with riding coordinates:
 C4(H4A,H4B)
2.b Aromatic/amide H refined with riding coordinates:
 C3(H3), C1(H1), C2(H2)
2.c Idealised Me refined as rotating group:
 C6(H6A,H6B,H6C), C5(H5A,H5B,H5C)
;
_olex2_submission_special_instructions 'No special instructions were received'

loop_
_space_group_symop_operation_xyz
'x, y, z'
'-x, -y, -z'

loop_
_atom_site_label
_atom_site_type_symbol
_atom_site_fract_x
_atom_site_fract_y
_atom_site_fract_z
_atom_site_U_iso_or_equiv
_atom_site_adp_type
_atom_site_occupancy
_atom_site_site_symmetry_order
_atom_site_calc_flag
_atom_site_refinement_flags_posn
_atom_site_refinement_flags_adp
_atom_site_refinement_flags_occupancy
_atom_site_disorder_assembly
_atom_site_disorder_group
I1 I 0.26117(6) 0.30467(4) 0.04109(3) 0.01700(12) Uani 1 1 d . . . . .
I2 I 1.19544(7) 0.73855(5) 0.26205(4) 0.02495(14) Uani 1 1 d . . . . .
Ag1 Ag 0.45945(8) 0.53990(6) 0.13493(4) 0.02330(14) Uani 1 1 d . . . . .
Ag2 Ag 0.99634(8) 0.54094(6) 0.13881(4) 0.02425(14) Uani 1 1 d . . . . .
Cl1 Cl 0.7174(2) 0.42448(18) 0.28764(14) 0.0198(3) Uani 1 1 d . . . . .
N2 N 0.7459(9) 0.7970(7) 0.4878(5) 0.0190(12) Uani 1 1 d . . . . .
N1 N 0.6747(8) 0.9577(7) 0.3346(5) 0.0182(11) Uani 1 1 d . . . . .
C3 C 0.7262(10) 1.0377(9) 0.4316(7) 0.0240(15) Uani 1 1 d . . . . .
H3 H 0.729680 1.141431 0.430732 0.029 Uiso 1 1 calc R U . . .
C1 C 0.6892(10) 0.8140(8) 0.3700(6) 0.0182(13) Uani 1 1 d . . . . .
H1 H 0.664048 0.736689 0.321055 0.022 Uiso 1 1 calc R U . . .
C2 C 0.7708(11) 0.9368(9) 0.5281(6) 0.0244(15) Uani 1 1 d . . . . .
H2 H 0.810393 0.957554 0.606398 0.029 Uiso 1 1 calc R U . . .
C6 C 0.7812(12) 0.6515(9) 0.5591(6) 0.0274(16) Uani 1 1 d . . . . .
H6A H 0.675252 0.635627 0.622295 0.041 Uiso 1 1 calc R U . . .
H6B H 0.900486 0.651142 0.599745 0.041 Uiso 1 1 calc R U . . .
H6C H 0.790864 0.572742 0.501867 0.041 Uiso 1 1 calc R U . . .
C5 C 0.7983(13) 1.0699(9) 0.1247(7) 0.0295(17) Uani 1 1 d . . . . .
H5A H 0.760618 1.096617 0.040249 0.044 Uiso 1 1 calc R U . . .
H5B H 0.894331 0.986902 0.122903 0.044 Uiso 1 1 calc R U . . .
H5C H 0.852083 1.154082 0.156705 0.044 Uiso 1 1 calc R U . . .
C4 C 0.6221(12) 1.0259(10) 0.2098(7) 0.0292(17) Uani 1 1 d . . . . .
H4A H 0.534869 1.114184 0.222236 0.035 Uiso 1 1 calc R U . . .
H4B H 0.553202 0.955043 0.168414 0.035 Uiso 1 1 calc R U . . .

loop_
_atom_site_aniso_label
_atom_site_aniso_U_11
_atom_site_aniso_U_22
_atom_site_aniso_U_33
_atom_site_aniso_U_23
_atom_site_aniso_U_13
_atom_site_aniso_U_12
I1 0.0169(2) 0.0163(2) 0.01776(19) 0.00078(14) -0.00305(15) -0.00110(16)
I2 0.0218(3) 0.0262(3) 0.0274(2) -0.00594(17) -0.00178(17) -0.00168(19)
Ag1 0.0218(3) 0.0277(3) 0.0208(2) -0.00476(18) -0.00098(19) -0.0022(2)
Ag2 0.0217(3) 0.0280(3) 0.0238(2) -0.00385(19) -0.0044(2) -0.0013(2)
Cl1 0.0191(8) 0.0175(8) 0.0229(6) 0.0014(5) -0.0043(6) -0.0018(6)
N2 0.019(3) 0.022(3) 0.015(2) 0.001(2) 0.000(2) 0.001(2)
N1 0.012(3) 0.023(3) 0.020(2) 0.000(2) -0.002(2) 0.000(2)
C3 0.014(3) 0.025(4) 0.033(3) -0.012(3) 0.002(3) -0.001(3)
C1 0.018(3) 0.018(3) 0.018(3) 0.001(2) -0.001(2) -0.002(3)
C2 0.018(4) 0.032(4) 0.024(3) -0.008(3) 0.002(3) -0.004(3)
C6 0.031(4) 0.028(4) 0.021(3) 0.005(3) -0.002(3) 0.001(3)
C5 0.038(5) 0.023(4) 0.025(3) 0.004(3) 0.006(3) -0.008(3)
C4 0.025(4) 0.033(4) 0.026(3) 0.014(3) 0.000(3) 0.006(3)

loop_
_atom_type_symbol
_atom_type_description
_atom_type_scat_dispersion_real
_atom_type_scat_dispersion_imag
_atom_type_scat_source
C C 0.0148 0.0070 'International Tables Vol C Tables 4.2.6.8 and 6.1.1.4'
H H 0.0000 0.0000 'International Tables Vol C Tables 4.2.6.8 and 6.1.1.4'
Ag Ag 0.0963 3.3589 'International Tables Vol C Tables 4.2.6.8 and 6.1.1.4'
Cl Cl 0.3294 0.5404 'International Tables Vol C Tables 4.2.6.8 and 6.1.1.4'
I I 0.0968 5.4979 'International Tables Vol C Tables 4.2.6.8 and 6.1.1.4'
N N 0.0253 0.0136 'International Tables Vol C Tables 4.2.6.8 and 6.1.1.4'

loop_
_geom_angle_atom_site_label_1
_geom_angle_atom_site_label_2
_geom_angle_atom_site_label_3
_geom_angle
_geom_angle_site_symmetry_1
_geom_angle_site_symmetry_3
_geom_angle_publ_flag
Ag1 I1 Ag1 62.311(18) . 2_665 ?
Ag1 I1 Ag2 104.58(2) . 2_665 ?
Ag1 I1 Ag2 67.265(18) . 1_455 ?
Ag2 I1 Ag1 104.70(2) 1_455 2_665 ?
Ag2 I1 Ag1 78.941(18) 2_665 2_665 ?
Ag2 I1 Ag2 64.037(18) 1_455 2_665 ?
Ag2 I2 Ag1 69.94(2) . 1_655 ?
I1 Ag1 I1 117.689(18) . 2_665 ?
I1 Ag1 Ag1 58.096(19) 2_665 2_665 ?
I1 Ag1 Ag1 59.594(19) . 2_665 ?
I1 Ag1 Ag2 130.39(2) 2_665 1_455 ?
I1 Ag1 Ag2 56.636(16) . 1_455 ?
I2 Ag1 I1 110.78(2) 1_455 . ?
I2 Ag1 I1 112.33(2) 1_455 2_665 ?
I2 Ag1 Ag1 135.25(3) 1_455 2_665 ?
I2 Ag1 Ag2 54.837(16) 1_455 1_455 ?
Ag1 Ag1 Ag2 95.96(2) 2_665 1_455 ?
Cl1 Ag1 I1 95.15(4) . 2_665 ?
Cl1 Ag1 I1 109.84(4) . . ?
Cl1 Ag1 I2 109.88(4) . 1_455 ?
Cl1 Ag1 Ag1 114.38(4) . 2_665 ?
Cl1 Ag1 Ag2 134.32(4) . 1_455 ?
I1 Ag2 I1 115.963(18) 1_655 2_665 ?
I1 Ag2 Ag1 56.099(16) 1_655 1_655 ?
I1 Ag2 Ag1 128.54(2) 2_665 1_655 ?
I1 Ag2 Ag2 57.568(18) 2_665 2_765 ?
I1 Ag2 Ag2 58.395(19) 1_655 2_765 ?
I2 Ag2 I1 110.63(2) . 1_655 ?
I2 Ag2 I1 112.49(2) . 2_665 ?
I2 Ag2 Ag1 55.223(17) . 1_655 ?
I2 Ag2 Ag2 133.88(3) . 2_765 ?
Ag2 Ag2 Ag1 93.82(3) 2_765 1_655 ?
Cl1 Ag2 I1 109.81(4) . 1_655 ?
Cl1 Ag2 I1 95.20(4) . 2_665 ?
Cl1 Ag2 I2 111.86(4) . . ?
Cl1 Ag2 Ag1 136.25(4) . 1_655 ?
Cl1 Ag2 Ag2 113.83(4) . 2_765 ?
Ag2 Cl1 Ag1 90.59(5) . . ?
C1 N2 C2 108.7(6) . . ?
C1 N2 C6 124.6(6) . . ?
C2 N2 C6 126.7(5) . . ?
C3 N1 C4 124.3(7) . . ?
C1 N1 C3 109.0(5) . . ?
C1 N1 C4 126.7(6) . . ?
N1 C3 H3 126.5 . . ?
C2 C3 N1 107.0(6) . . ?
C2 C3 H3 126.5 . . ?
N2 C1 H1 125.6 . . ?
N1 C1 N2 108.7(6) . . ?
N1 C1 H1 125.6 . . ?
N2 C2 H2 126.7 . . ?
C3 C2 N2 106.6(6) . . ?
C3 C2 H2 126.7 . . ?
N2 C6 H6A 109.5 . . ?
N2 C6 H6B 109.5 . . ?
N2 C6 H6C 109.5 . . ?
H6A C6 H6B 109.5 . . ?
H6A C6 H6C 109.5 . . ?
H6B C6 H6C 109.5 . . ?
H5A C5 H5B 109.5 . . ?
H5A C5 H5C 109.5 . . ?
H5B C5 H5C 109.5 . . ?
C4 C5 H5A 109.5 . . ?
C4 C5 H5B 109.5 . . ?
C4 C5 H5C 109.5 . . ?
N1 C4 C5 112.3(6) . . ?
N1 C4 H4A 109.1 . . ?
N1 C4 H4B 109.1 . . ?
C5 C4 H4A 109.1 . . ?
C5 C4 H4B 109.1 . . ?
H4A C4 H4B 107.9 . . ?

loop_
_geom_bond_atom_site_label_1
_geom_bond_atom_site_label_2
_geom_bond_distance
_geom_bond_site_symmetry_2
_geom_bond_publ_flag
I1 Ag1 2.8734(6) . ?
I1 Ag1 2.9192(7) 2_665 ?
I1 Ag2 2.8914(7) 1_455 ?
I1 Ag2 2.9176(6) 2_665 ?
I2 Ag1 2.7920(7) 1_655 ?
I2 Ag2 2.7789(7) . ?
Ag1 Ag1 2.9971(9) 2_665 ?
Ag1 Ag2 3.1930(8) 1_455 ?
Ag1 Cl1 2.6106(15) . ?
Ag2 Ag2 3.0800(9) 2_765 ?
Ag2 Cl1 2.6100(18) . ?
N2 C1 1.333(7) . ?
N2 C2 1.380(9) . ?
N2 C6 1.471(9) . ?
N1 C3 1.381(8) . ?
N1 C1 1.312(9) . ?
N1 C4 1.475(8) . ?
C3 H3 0.9300 . ?
C3 C2 1.352(11) . ?
C1 H1 0.9300 . ?
C2 H2 0.9300 . ?
C6 H6A 0.9600 . ?
C6 H6B 0.9600 . ?
C6 H6C 0.9600 . ?
C5 H5A 0.9600 . ?
C5 H5B 0.9600 . ?
C5 H5C 0.9600 . ?
C5 C4 1.510(11) . ?
C4 H4A 0.9700 . ?
C4 H4B 0.9700 . ?

loop_
_geom_torsion_atom_site_label_1
_geom_torsion_atom_site_label_2
_geom_torsion_atom_site_label_3
_geom_torsion_atom_site_label_4
_geom_torsion
_geom_torsion_site_symmetry_1
_geom_torsion_site_symmetry_2
_geom_torsion_site_symmetry_3
_geom_torsion_site_symmetry_4
_geom_torsion_publ_flag
N1 C3 C2 N2 0.2(8) . . . . ?
C3 N1 C1 N2 0.9(8) . . . . ?
C3 N1 C4 C5 76.7(9) . . . . ?
C1 N2 C2 C3 0.4(8) . . . . ?
C1 N1 C3 C2 -0.6(8) . . . . ?
C1 N1 C4 C5 -99.9(9) . . . . ?
C2 N2 C1 N1 -0.8(8) . . . . ?
C6 N2 C1 N1 -179.0(7) . . . . ?
C6 N2 C2 C3 178.5(7) . . . . ?
C4 N1 C3 C2 -177.8(7) . . . . ?
C4 N1 C1 N2 177.9(6) . . . . ?
